data_4077235
loop_
_publ_author_name
'Wehmschulte, Rudolf J.'
'Khan, Masood A.'
'Twamley, Brendan'
'Schiemenz, Berthold'

_publ_section_title
;
 Synthesis and Characterization of a Sterically Encumbered Unsymmetrical
 9-Borafluorene, Its Pyridine Adduct, and Its Dilithium Salt
;
_journal_issue 5
_journal_name_full Organometallics
_journal_page_first 844
_journal_paper_doi 10.1021/om000868y
_journal_volume 20
_journal_year 2001
_chemical_formula_sum 'C57.75 H63.75 B N'
_chemical_formula_weight 782.66
_chemical_name_systematic
;
  ?
;
_space_group_IT_number 2
_symmetry_cell_setting triclinic
_symmetry_space_group_name_Hall '-P 1'
_symmetry_space_group_name_H-M 'P -1'
_atom_sites_solution_hydrogens geom
_atom_sites_solution_primary direct
_atom_sites_solution_secondary difmap
_audit_creation_method SHELXL-97
_cell_angle_alpha 88.829(10)
_cell_angle_beta 78.656(9)
_cell_angle_gamma 87.525(10)
_cell_formula_units_Z 4
_cell_length_a 15.9622(19)
_cell_length_b 17.283(2)
_cell_length_c 17.758(2)
_cell_measurement_reflns_used 61
_cell_measurement_temperature 173(2)
_cell_measurement_theta_max 12.49
_cell_measurement_theta_min 2.80
_cell_volume 4798.4(10)
_computing_cell_refinement 'Siemens XSCANS'
_computing_data_collection 'Siemens XSCANS'
_computing_data_reduction 'Siemens SHELXTL'
_computing_molecular_graphics 'Siemens SHELXTL'
_computing_publication_material 'Siemens SHELXTL'
_computing_structure_refinement 'SHELXL-97 (Sheldrick, 1997)'
_computing_structure_solution 'SHELXS-97 (Sheldrick, 1990)'
_diffrn_ambient_temperature 173(2)
_diffrn_measured_fraction_theta_full 0.976
_diffrn_measured_fraction_theta_max 0.976
_diffrn_measurement_device 'Siemens P4'
_diffrn_measurement_method '\w scans'
_diffrn_radiation_monochromator graphite
_diffrn_radiation_source 'fine-focus sealed tube'
_diffrn_radiation_type MoK\a
_diffrn_radiation_wavelength 0.71073
_diffrn_reflns_av_R_equivalents 0.0735
_diffrn_reflns_av_sigmaI/netI 0.0817
_diffrn_reflns_limit_h_max 4
_diffrn_reflns_limit_h_min -18
_diffrn_reflns_limit_k_max 20
_diffrn_reflns_limit_k_min -20
_diffrn_reflns_limit_l_max 20
_diffrn_reflns_limit_l_min -21
_diffrn_reflns_number 17589
_diffrn_reflns_theta_full 25.01
_diffrn_reflns_theta_max 25.01
_diffrn_reflns_theta_min 1.79
_diffrn_standards_decay_% 5.7
_diffrn_standards_interval_count 97
_diffrn_standards_number 3
_exptl_absorpt_coefficient_mu 0.061
_exptl_absorpt_correction_type none
_exptl_crystal_colour colourless
_exptl_crystal_density_diffrn 1.083
_exptl_crystal_density_method 'not measured'
_exptl_crystal_description prism
_exptl_crystal_F_000 1689
_exptl_crystal_size_max 0.64
_exptl_crystal_size_mid 0.56
_exptl_crystal_size_min 0.52
_refine_diff_density_max 0.737
_refine_diff_density_min -0.427
_refine_diff_density_rms 0.062
_refine_ls_extinction_method none
_refine_ls_goodness_of_fit_ref 1.009
_refine_ls_hydrogen_treatment mixed
_refine_ls_matrix_type full
_refine_ls_number_parameters 1114
_refine_ls_number_reflns 16502
_refine_ls_number_restraints 0
_refine_ls_restrained_S_all 1.009
_refine_ls_R_factor_all 0.1244
_refine_ls_R_factor_gt 0.0743
_refine_ls_shift/su_max 0.000
_refine_ls_shift/su_mean 0.000
_refine_ls_structure_factor_coef Fsqd
_refine_ls_weighting_details 'calc w=1/[\s^2^(Fo^2^)+(0.1148P)^2^+2.6969P] where P=(Fo^2^+2Fc^2^)/3'
_refine_ls_weighting_scheme calc
_refine_ls_wR_factor_gt 0.1899
_refine_ls_wR_factor_ref 0.2249
_reflns_number_gt 10365
_reflns_number_total 16502
_reflns_threshold_expression >2sigma(I)
_cod_data_source_file om000868y.cif
_cod_data_source_block rw012c_COMPOUND_1.py.1/8C6H14
_cod_depositor_comments
;
The following automatic conversions were performed:

'_symmetry_cell_setting' value 'Triclinic' changed to 'triclinic'
according to /home/saulius/struct/CIF-dictionaries/cif_core.dic
dictionary named 'cif_core.dic' version 2.4.2 from 2011-04-26.

Automatic conversion script
Id: cif_fix_values 1715 2011-07-08 13:25:40Z adriana 
;
_cod_original_cell_volume 4798.3(10)
_cod_original_sg_symbol_H-M P-1
_cod_database_code 4077235

loop_
_symmetry_equiv_pos_as_xyz
'x, y, z'
'-x, -y, -z'

loop_
_atom_site_label
_atom_site_type_symbol
_atom_site_fract_x
_atom_site_fract_y
_atom_site_fract_z
_atom_site_U_iso_or_equiv
_atom_site_adp_type
_atom_site_occupancy
_atom_site_symmetry_multiplicity
_atom_site_calc_flag
_atom_site_refinement_flags
N1 N 0.54401(14) 0.73904(12) 0.43425(12) 0.0297(5) Uani 1 1 d .
C1 C 0.1795(3) 0.6020(2) 0.4587(2) 0.0765(12) Uani 1 1 d .
H1A H 0.1453 0.5653 0.4375 0.115 Uiso 1 1 calc R
H1B H 0.1452 0.6248 0.5054 0.115 Uiso 1 1 calc R
H1C H 0.2303 0.5747 0.4710 0.115 Uiso 1 1 calc R
C2 C 0.1277(3) 0.7039(3) 0.3776(3) 0.0894(14) Uani 1 1 d .
H2A H 0.1436 0.7420 0.3361 0.134 Uiso 1 1 calc R
H2B H 0.0935 0.7299 0.4226 0.134 Uiso 1 1 calc R
H2C H 0.0943 0.6639 0.3605 0.134 Uiso 1 1 calc R
C3 C 0.2615(3) 0.6294(3) 0.3283(2) 0.0782(13) Uani 1 1 d .
H3A H 0.2781 0.6688 0.2884 0.117 Uiso 1 1 calc R
H3B H 0.2284 0.5903 0.3091 0.117 Uiso 1 1 calc R
H3C H 0.3129 0.6045 0.3420 0.117 Uiso 1 1 calc R
C4 C 0.20758(18) 0.66704(18) 0.39853(18) 0.0431(8) Uani 1 1 d .
C5 C 0.25980(17) 0.72426(16) 0.43316(15) 0.0342(7) Uani 1 1 d .
C6 C 0.33704(17) 0.70026(16) 0.45428(15) 0.0322(6) Uani 1 1 d .
H6A H 0.3577 0.6483 0.4445 0.039 Uiso 1 1 calc R
C7 C 0.38435(17) 0.74880(15) 0.48871(14) 0.0299(6) Uani 1 1 d .
C8 C 0.35386(17) 0.82587(15) 0.50223(15) 0.0317(6) Uani 1 1 d .
C9 C 0.27841(18) 0.85169(16) 0.48068(16) 0.0364(7) Uani 1 1 d .
H9A H 0.2585 0.9040 0.4891 0.044 Uiso 1 1 calc R
C10 C 0.23218(18) 0.80157(17) 0.44701(16) 0.0385(7) Uani 1 1 d .
H10A H 0.1804 0.8199 0.4329 0.046 Uiso 1 1 calc R
C11 C 0.40890(17) 0.86798(15) 0.54305(15) 0.0321(6) Uani 1 1 d .
C12 C 0.3962(2) 0.94413(17) 0.56827(17) 0.0420(8) Uani 1 1 d .
H12A H 0.3483 0.9747 0.5588 0.050 Uiso 1 1 calc R
C13 C 0.4533(2) 0.97487(17) 0.60694(18) 0.0475(8) Uani 1 1 d .
H13A H 0.4451 1.0268 0.6243 0.057 Uiso 1 1 calc R
C14 C 0.5227(2) 0.93018(16) 0.62048(16) 0.0401(7) Uani 1 1 d .
H14A H 0.5621 0.9521 0.6469 0.048 Uiso 1 1 calc R
C15 C 0.53651(18) 0.85354(16) 0.59633(15) 0.0328(7) Uani 1 1 d .
C16 C 0.47816(17) 0.82098(15) 0.55693(14) 0.0285(6) Uani 1 1 d .
C17 C 0.61587(18) 0.81142(16) 0.61011(14) 0.0324(6) Uani 1 1 d .
C18 C 0.61422(19) 0.74499(16) 0.65619(15) 0.0357(7) Uani 1 1 d .
H18A H 0.5608 0.7262 0.6816 0.043 Uiso 1 1 calc R
C19 C 0.68878(19) 0.70611(17) 0.66546(15) 0.0401(7) Uani 1 1 d .
H19A H 0.6855 0.6620 0.6985 0.048 Uiso 1 1 calc R
C20 C 0.76908(19) 0.72951(18) 0.62778(16) 0.0412(7) Uani 1 1 d .
C21 C 0.76979(19) 0.79742(18) 0.58494(18) 0.0440(8) Uani 1 1 d .
H21A H 0.8232 0.8169 0.5605 0.053 Uiso 1 1 calc R
C22 C 0.69568(19) 0.83763(18) 0.57661(17) 0.0415(7) Uani 1 1 d .
H22A H 0.6993 0.8844 0.5473 0.050 Uiso 1 1 calc R
C23 C 0.8500(2) 0.68219(19) 0.63456(18) 0.0470(8) Uani 1 1 d .
C24 C 0.9259(3) 0.7039(3) 0.5702(2) 0.0975(17) Uani 1 1 d .
H24A H 0.9769 0.6724 0.5758 0.146 Uiso 1 1 calc R
H24B H 0.9372 0.7589 0.5739 0.146 Uiso 1 1 calc R
H24C H 0.9117 0.6943 0.5200 0.146 Uiso 1 1 calc R
C25 C 0.8369(3) 0.5966(2) 0.6285(3) 0.0950(15) Uani 1 1 d .
H25A H 0.7947 0.5797 0.6730 0.143 Uiso 1 1 calc R
H25B H 0.8913 0.5677 0.6274 0.143 Uiso 1 1 calc R
H25C H 0.8162 0.5871 0.5813 0.143 Uiso 1 1 calc R
C26 C 0.8739(2) 0.6984(2) 0.7104(2) 0.0604(10) Uani 1 1 d .
H26A H 0.8272 0.6840 0.7523 0.091 Uiso 1 1 calc R
H26B H 0.8840 0.7537 0.7133 0.091 Uiso 1 1 calc R
H26C H 0.9260 0.6680 0.7149 0.091 Uiso 1 1 calc R
C27 C 0.8954(3) 0.6415(3) 0.2820(3) 0.0964(17) Uani 1 1 d .
H27A H 0.9455 0.6308 0.2413 0.145 Uiso 1 1 calc R
H27B H 0.9122 0.6719 0.3222 0.145 Uiso 1 1 calc R
H27C H 0.8516 0.6709 0.2604 0.145 Uiso 1 1 calc R
C28 C 0.8443(3) 0.5206(3) 0.2484(2) 0.1020(17) Uani 1 1 d .
H28A H 0.8965 0.5183 0.2088 0.153 Uiso 1 1 calc R
H28B H 0.7979 0.5465 0.2274 0.153 Uiso 1 1 calc R
H28C H 0.8283 0.4679 0.2651 0.153 Uiso 1 1 calc R
C29 C 0.9249(3) 0.5239(4) 0.3543(3) 0.148(3) Uani 1 1 d .
H29A H 0.9789 0.5172 0.3172 0.222 Uiso 1 1 calc R
H29B H 0.9043 0.4730 0.3729 0.222 Uiso 1 1 calc R
H29C H 0.9342 0.5543 0.3977 0.222 Uiso 1 1 calc R
C30 C 0.8597(2) 0.5654(2) 0.31620(18) 0.0513(9) Uani 1 1 d .
C31 C 0.77762(17) 0.57779(18) 0.37598(16) 0.0384(7) Uani 1 1 d .
C32 C 0.71433(19) 0.52352(17) 0.38891(17) 0.0423(8) Uani 1 1 d .
H32A H 0.7208 0.4791 0.3573 0.051 Uiso 1 1 calc R
C33 C 0.64266(18) 0.53205(16) 0.44596(17) 0.0369(7) Uani 1 1 d .
H33A H 0.6017 0.4929 0.4535 0.044 Uiso 1 1 calc R
C34 C 0.62878(17) 0.59686(16) 0.49294(15) 0.0313(6) Uani 1 1 d .
C35 C 0.69128(17) 0.65197(16) 0.47957(15) 0.0324(6) Uani 1 1 d .
H35A H 0.6841 0.6971 0.5102 0.039 Uiso 1 1 calc R
C36 C 0.76370(18) 0.64241(18) 0.42258(15) 0.0376(7) Uani 1 1 d .
H36A H 0.8050 0.6812 0.4152 0.045 Uiso 1 1 calc R
C37 C 0.55403(17) 0.60144(15) 0.55877(15) 0.0306(6) Uani 1 1 d .
C38 C 0.55660(18) 0.54254(17) 0.61315(16) 0.0390(7) Uani 1 1 d .
H38A H 0.6016 0.5041 0.6036 0.047 Uiso 1 1 calc R
C39 C 0.4972(2) 0.53788(18) 0.67935(17) 0.0442(8) Uani 1 1 d .
H39A H 0.5014 0.4980 0.7162 0.053 Uiso 1 1 calc R
C40 C 0.43031(19) 0.59282(17) 0.69164(16) 0.0388(7) Uani 1 1 d .
H40A H 0.3879 0.5903 0.7373 0.047 Uiso 1 1 calc R
C41 C 0.42428(17) 0.65156(15) 0.63823(15) 0.0299(6) Uani 1 1 d .
C42 C 0.48761(16) 0.65963(15) 0.56968(14) 0.0276(6) Uani 1 1 d .
C43 C 0.34758(17) 0.70562(15) 0.65936(14) 0.0303(6) Uani 1 1 d .
C44 C 0.27192(18) 0.69134(17) 0.63543(16) 0.0360(7) Uani 1 1 d .
H44A H 0.2693 0.6469 0.6054 0.043 Uiso 1 1 calc R
C45 C 0.20038(19) 0.74034(18) 0.65430(17) 0.0405(7) Uani 1 1 d .
H45A H 0.1499 0.7292 0.6365 0.049 Uiso 1 1 calc R
C46 C 0.20076(19) 0.80545(18) 0.69871(17) 0.0411(8) Uani 1 1 d .
C47 C 0.27446(19) 0.81693(18) 0.72605(17) 0.0435(8) Uani 1 1 d .
H47A H 0.2759 0.8595 0.7588 0.052 Uiso 1 1 calc R
C48 C 0.34648(18) 0.76803(17) 0.70703(16) 0.0376(7) Uani 1 1 d .
H48A H 0.3959 0.7776 0.7271 0.045 Uiso 1 1 calc R
C49 C 0.1238(2) 0.8625(2) 0.7153(2) 0.0568(9) Uani 1 1 d .
C50 C 0.0683(3) 0.8583(3) 0.6568(3) 0.0862(14) Uani 1 1 d .
H50A H 0.0390 0.8092 0.6630 0.129 Uiso 1 1 calc R
H50B H 0.1037 0.8615 0.6052 0.129 Uiso 1 1 calc R
H50C H 0.0258 0.9016 0.6640 0.129 Uiso 1 1 calc R
C51 C 0.1568(3) 0.9468(3) 0.7038(4) 0.126(2) Uani 1 1 d .
H51A H 0.1081 0.9841 0.7150 0.188 Uiso 1 1 calc R
H51B H 0.1868 0.9539 0.6506 0.188 Uiso 1 1 calc R
H51C H 0.1960 0.9551 0.7387 0.188 Uiso 1 1 calc R
C52 C 0.0758(4) 0.8518(4) 0.7938(3) 0.206(3) Uani 1 1 d .
H52A H 0.0458 0.8032 0.7975 0.309 Uiso 1 1 calc R
H52B H 0.0342 0.8952 0.8070 0.309 Uiso 1 1 calc R
H52C H 0.1155 0.8499 0.8296 0.309 Uiso 1 1 calc R
C53 C 0.59318(18) 0.80000(16) 0.41219(16) 0.0360(7) Uani 1 1 d .
H53A H 0.5918 0.8412 0.4470 0.043 Uiso 1 1 calc R
C54 C 0.6453(2) 0.80441(19) 0.34079(17) 0.0452(8) Uani 1 1 d .
H54A H 0.6787 0.8484 0.3266 0.054 Uiso 1 1 calc R
C55 C 0.6487(2) 0.7451(2) 0.29031(17) 0.0480(9) Uani 1 1 d .
H55A H 0.6849 0.7472 0.2410 0.058 Uiso 1 1 calc R
C56 C 0.59894(19) 0.6827(2) 0.31197(16) 0.0445(8) Uani 1 1 d .
H56A H 0.5999 0.6411 0.2776 0.053 Uiso 1 1 calc R
C57 C 0.54733(17) 0.68081(17) 0.38427(15) 0.0355(7) Uani 1 1 d .
H57A H 0.5133 0.6373 0.3991 0.043 Uiso 1 1 calc R
B1 B 0.47610(19) 0.73684(17) 0.51640(16) 0.0275(7) Uani 1 1 d .
N2 N 0.50398(12) 0.80948(11) 0.14768(11) 0.0230(5) Uani 1 1 d .
C58 C 0.9093(2) 0.9015(2) 0.1278(2) 0.0676(11) Uani 1 1 d .
H58A H 0.9432 0.9480 0.1208 0.101 Uiso 1 1 calc R
H58B H 0.9477 0.8553 0.1187 0.101 Uiso 1 1 calc R
H58C H 0.8761 0.8997 0.1804 0.101 Uiso 1 1 calc R
C59 C 0.7973(3) 0.9795(2) 0.0806(4) 0.1049(18) Uani 1 1 d .
H59A H 0.8362 1.0224 0.0762 0.157 Uiso 1 1 calc R
H59B H 0.7594 0.9804 0.1313 0.157 Uiso 1 1 calc R
H59C H 0.7629 0.9849 0.0406 0.157 Uiso 1 1 calc R
C60 C 0.9030(3) 0.8990(3) -0.0097(3) 0.1064(17) Uani 1 1 d .
H60A H 0.9448 0.9396 -0.0169 0.160 Uiso 1 1 calc R
H60B H 0.8660 0.9061 -0.0475 0.160 Uiso 1 1 calc R
H60C H 0.9330 0.8482 -0.0166 0.160 Uiso 1 1 calc R
C61 C 0.84861(19) 0.90367(18) 0.0710(2) 0.0475(8) Uani 1 1 d .
C62 C 0.79031(17) 0.83445(16) 0.08308(16) 0.0347(7) Uani 1 1 d .
C63 C 0.70644(16) 0.84048(15) 0.07155(14) 0.0278(6) Uani 1 1 d .
H63A H 0.6837 0.8898 0.0593 0.033 Uiso 1 1 calc R
C64 C 0.65472(16) 0.77718(14) 0.07731(13) 0.0244(6) Uani 1 1 d .
C65 C 0.68878(16) 0.70436(14) 0.09602(13) 0.0257(6) Uani 1 1 d .
C66 C 0.77216(16) 0.69692(15) 0.10738(14) 0.0298(6) Uani 1 1 d .
H66A H 0.7952 0.6476 0.1194 0.036 Uiso 1 1 calc R
C67 C 0.82162(17) 0.76086(17) 0.10125(16) 0.0349(7) Uani 1 1 d .
H67A H 0.8786 0.7550 0.1096 0.042 Uiso 1 1 calc R
C68 C 0.62616(16) 0.64413(14) 0.09831(13) 0.0260(6) Uani 1 1 d .
C69 C 0.63867(18) 0.56625(15) 0.11439(14) 0.0307(6) Uani 1 1 d .
H69A H 0.6910 0.5475 0.1272 0.037 Uiso 1 1 calc R
C70 C 0.57434(19) 0.51615(15) 0.11162(16) 0.0363(7) Uani 1 1 d .
H70A H 0.5821 0.4627 0.1230 0.044 Uiso 1 1 calc R
C71 C 0.49847(18) 0.54381(15) 0.09226(15) 0.0335(7) Uani 1 1 d .
H71A H 0.4546 0.5089 0.0904 0.040 Uiso 1 1 calc R
C72 C 0.48560(17) 0.62220(14) 0.07551(14) 0.0280(6) Uani 1 1 d .
C73 C 0.54916(16) 0.67452(14) 0.07943(13) 0.0252(6) Uani 1 1 d .
C74 C 0.40275(17) 0.64746(14) 0.05426(15) 0.0293(6) Uani 1 1 d .
C75 C 0.39865(17) 0.67906(15) -0.01810(16) 0.0326(6) Uani 1 1 d .
H75A H 0.4498 0.6839 -0.0554 0.039 Uiso 1 1 calc R
C76 C 0.32132(18) 0.70339(16) -0.03610(17) 0.0374(7) Uani 1 1 d .
H76A H 0.3206 0.7245 -0.0858 0.045 Uiso 1 1 calc R
C77 C 0.24473(18) 0.69791(16) 0.01615(19) 0.0406(7) Uani 1 1 d .
C78 C 0.24858(18) 0.66481(16) 0.08752(18) 0.0403(8) Uani 1 1 d .
H78A H 0.1973 0.6597 0.1246 0.048 Uiso 1 1 calc R
C79 C 0.32531(17) 0.63929(15) 0.10553(17) 0.0353(7) Uani 1 1 d .
H79A H 0.3254 0.6155 0.1542 0.042 Uiso 1 1 calc R
C80 C 0.1625(2) 0.73053(18) -0.0053(2) 0.0562(10) Uani 1 1 d .
C81 C 0.0833(2) 0.7147(2) 0.0564(3) 0.0699(12) Uani 1 1 d .
H81A H 0.0798 0.6588 0.0662 0.105 Uiso 1 1 calc R
H81B H 0.0319 0.7343 0.0387 0.105 Uiso 1 1 calc R
H81C H 0.0875 0.7408 0.1039 0.105 Uiso 1 1 calc R
C82 C 0.1509(2) 0.6950(2) -0.0808(2) 0.0679(11) Uani 1 1 d .
H82A H 0.1510 0.6384 -0.0754 0.102 Uiso 1 1 calc R
H82B H 0.1980 0.7096 -0.1222 0.102 Uiso 1 1 calc R
H82C H 0.0965 0.7142 -0.0931 0.102 Uiso 1 1 calc R
C83 C 0.1679(2) 0.81907(19) -0.0156(3) 0.0769(13) Uani 1 1 d .
H83A H 0.2151 0.8310 -0.0579 0.115 Uiso 1 1 calc R
H83B H 0.1778 0.8417 0.0319 0.115 Uiso 1 1 calc R
H83C H 0.1141 0.8408 -0.0272 0.115 Uiso 1 1 calc R
C84 C 0.2215(3) 0.9656(2) 0.3063(2) 0.0714(12) Uani 1 1 d .
H84A H 0.2773 0.9847 0.3108 0.107 Uiso 1 1 calc R
H84B H 0.2236 0.9089 0.3090 0.107 Uiso 1 1 calc R
H84C H 0.1775 0.9861 0.3484 0.107 Uiso 1 1 calc R
C85 C 0.1928(2) 1.08027(19) 0.2297(2) 0.0632(11) Uani 1 1 d .
H85A H 0.2477 1.1010 0.2346 0.095 Uiso 1 1 calc R
H85B H 0.1484 1.0977 0.2729 0.095 Uiso 1 1 calc R
H85C H 0.1777 1.0988 0.1814 0.095 Uiso 1 1 calc R
C86 C 0.1133(2) 0.9622(2) 0.2225(2) 0.0661(11) Uani 1 1 d .
H86A H 0.0687 0.9841 0.2633 0.099 Uiso 1 1 calc R
H86B H 0.1149 0.9056 0.2271 0.099 Uiso 1 1 calc R
H86C H 0.1008 0.9777 0.1724 0.099 Uiso 1 1 calc R
C87 C 0.20021(18) 0.99222(17) 0.22995(17) 0.0391(7) Uani 1 1 d .
C88 C 0.26924(16) 0.96005(16) 0.16479(15) 0.0319(6) Uani 1 1 d .
C89 C 0.28089(16) 0.87976(15) 0.15482(16) 0.0323(6) Uani 1 1 d .
H89A H 0.2451 0.8461 0.1886 0.039 Uiso 1 1 calc R
C90 C 0.34311(16) 0.84840(15) 0.09720(15) 0.0293(6) Uani 1 1 d .
H90A H 0.3485 0.7937 0.0921 0.035 Uiso 1 1 calc R
C91 C 0.39797(15) 0.89405(14) 0.04652(14) 0.0267(6) Uani 1 1 d .
C92 C 0.38472(16) 0.97452(15) 0.05490(15) 0.0289(6) Uani 1 1 d .
H92A H 0.4192 1.0082 0.0200 0.035 Uiso 1 1 calc R
C93 C 0.32262(17) 1.00573(15) 0.11283(16) 0.0324(6) Uani 1 1 d .
H93A H 0.3163 1.0605 0.1172 0.039 Uiso 1 1 calc R
C94 C 0.46337(15) 0.86115(14) -0.01787(14) 0.0244(6) Uani 1 1 d .
C95 C 0.45102(17) 0.88693(15) -0.09090(15) 0.0308(6) Uani 1 1 d .
H95A H 0.4052 0.9230 -0.0943 0.037 Uiso 1 1 calc R
C96 C 0.50332(18) 0.86132(16) -0.15693(15) 0.0342(7) Uani 1 1 d .
H96A H 0.4933 0.8784 -0.2057 0.041 Uiso 1 1 calc R
C97 C 0.57050(17) 0.81058(15) -0.15149(15) 0.0322(6) Uani 1 1 d .
H97A H 0.6076 0.7931 -0.1970 0.039 Uiso 1 1 calc R
C98 C 0.58526(16) 0.78422(14) -0.08041(14) 0.0267(6) Uani 1 1 d .
C99 C 0.53128(15) 0.80841(13) -0.01021(14) 0.0235(5) Uani 1 1 d .
C100 C 0.65978(16) 0.72747(14) -0.08437(13) 0.0255(6) Uani 1 1 d .
C101 C 0.65002(17) 0.64837(15) -0.08908(15) 0.0316(6) Uani 1 1 d .
H10B H 0.5950 0.6297 -0.0894 0.038 Uiso 1 1 calc R
C102 C 0.71923(17) 0.59607(15) -0.09326(15) 0.0325(6) Uani 1 1 d .
H10C H 0.7105 0.5423 -0.0963 0.039 Uiso 1 1 calc R
C103 C 0.80044(17) 0.62049(15) -0.09307(14) 0.0291(6) Uani 1 1 d .
C104 C 0.81064(17) 0.69971(15) -0.09192(14) 0.0293(6) Uani 1 1 d .
H10D H 0.8661 0.7185 -0.0937 0.035 Uiso 1 1 calc R
C105 C 0.74223(17) 0.75169(15) -0.08832(14) 0.0285(6) Uani 1 1 d .
H10E H 0.7518 0.8056 -0.0885 0.034 Uiso 1 1 calc R
C106 C 0.87415(18) 0.56043(16) -0.09331(17) 0.0368(7) Uani 1 1 d .
C107 C 0.9594(2) 0.59829(19) -0.0968(2) 0.0541(9) Uani 1 1 d .
H10F H 0.9553 0.6320 -0.0524 0.081 Uiso 1 1 calc R
H10G H 0.9731 0.6292 -0.1442 0.081 Uiso 1 1 calc R
H10H H 1.0044 0.5581 -0.0961 0.081 Uiso 1 1 calc R
C108 C 0.8826(2) 0.50681(17) -0.16251(17) 0.0441(8) Uani 1 1 d .
H10I H 0.8981 0.5371 -0.2101 0.066 Uiso 1 1 calc R
H10J H 0.8280 0.4826 -0.1615 0.066 Uiso 1 1 calc R
H10K H 0.9271 0.4665 -0.1600 0.066 Uiso 1 1 calc R
C109 C 0.8552(2) 0.51169(18) -0.01895(18) 0.0486(8) Uani 1 1 d .
H10L H 0.8495 0.5456 0.0255 0.073 Uiso 1 1 calc R
H10M H 0.9022 0.4735 -0.0183 0.073 Uiso 1 1 calc R
H10N H 0.8019 0.4849 -0.0166 0.073 Uiso 1 1 calc R
C110 C 0.51205(16) 0.88564(14) 0.15723(14) 0.0264(6) Uani 1 1 d .
H11A H 0.5415 0.9152 0.1154 0.032 Uiso 1 1 calc R
C111 C 0.47943(17) 0.92202(16) 0.22500(16) 0.0341(7) Uani 1 1 d .
H11B H 0.4861 0.9759 0.2298 0.041 Uiso 1 1 calc R
C112 C 0.43670(17) 0.87976(17) 0.28631(15) 0.0353(7) Uani 1 1 d .
H11C H 0.4148 0.9037 0.3342 0.042 Uiso 1 1 calc R
C113 C 0.42648(17) 0.80236(16) 0.27664(15) 0.0325(7) Uani 1 1 d .
H11D H 0.3962 0.7721 0.3176 0.039 Uiso 1 1 calc R
C114 C 0.46060(16) 0.76898(15) 0.20690(14) 0.0279(6) Uani 1 1 d .
H11E H 0.4531 0.7154 0.2005 0.033 Uiso 1 1 calc R
B2 B 0.55570(17) 0.76893(16) 0.06827(16) 0.0237(6) Uani 1 1 d .
C115 C -0.0119(8) 0.9720(5) 0.4760(5) 0.105(4) Uani 0.50 1 d P
C117 C -0.0743(8) 0.8703(6) 0.4073(6) 0.107(4) Uani 0.50 1 d P
C116 C -0.0633(12) 0.9252(8) 0.4583(9) 0.203(7) Uani 0.50 1 d P

loop_
_atom_site_aniso_label
_atom_site_aniso_U_11
_atom_site_aniso_U_22
_atom_site_aniso_U_33
_atom_site_aniso_U_23
_atom_site_aniso_U_13
_atom_site_aniso_U_12
N1 0.0347(11) 0.0308(12) 0.0232(10) -0.0015(9) -0.0064(9) 0.0081(10)
C1 0.082(3) 0.077(3) 0.074(3) 0.002(2) -0.018(2) -0.028(2)
C2 0.074(2) 0.080(3) 0.129(4) -0.012(3) -0.054(3) 0.001(2)
C3 0.066(2) 0.104(3) 0.069(2) -0.035(2) -0.020(2) -0.007(2)
C4 0.0357(15) 0.0507(18) 0.0450(16) -0.0009(14) -0.0125(13) -0.0022(14)
C5 0.0323(14) 0.0414(16) 0.0269(13) 0.0035(12) -0.0020(11) 0.0037(12)
C6 0.0315(14) 0.0344(14) 0.0285(13) 0.0001(11) -0.0020(11) 0.0052(12)
C7 0.0326(14) 0.0339(14) 0.0210(12) 0.0018(11) -0.0012(11) 0.0040(12)
C8 0.0329(14) 0.0323(14) 0.0266(13) 0.0037(11) 0.0002(11) 0.0067(12)
C9 0.0389(15) 0.0330(15) 0.0345(15) 0.0022(12) -0.0025(12) 0.0089(13)
C10 0.0314(14) 0.0449(17) 0.0386(15) 0.0053(13) -0.0079(12) 0.0062(13)
C11 0.0381(14) 0.0304(14) 0.0248(13) -0.0004(11) 0.0001(11) 0.0048(12)
C12 0.0451(16) 0.0325(15) 0.0457(17) -0.0005(13) -0.0052(14) 0.0110(13)
C13 0.0604(19) 0.0294(15) 0.0520(18) -0.0123(13) -0.0107(16) 0.0091(14)
C14 0.0488(17) 0.0344(15) 0.0367(15) -0.0095(12) -0.0073(13) 0.0017(13)
C15 0.0389(15) 0.0335(14) 0.0240(13) -0.0036(11) -0.0015(11) 0.0029(12)
C16 0.0338(14) 0.0284(13) 0.0206(12) -0.0005(10) -0.0002(11) 0.0045(11)
C17 0.0386(14) 0.0353(14) 0.0227(12) -0.0091(11) -0.0049(11) 0.0046(12)
C18 0.0427(15) 0.0393(15) 0.0250(13) -0.0068(11) -0.0068(12) 0.0018(13)
C19 0.0537(17) 0.0409(16) 0.0258(13) -0.0049(12) -0.0102(13) 0.0090(14)
C20 0.0431(16) 0.0491(17) 0.0342(15) -0.0155(13) -0.0144(13) 0.0051(14)
C21 0.0384(16) 0.0434(17) 0.0517(18) -0.0039(14) -0.0115(14) -0.0044(14)
C22 0.0447(16) 0.0383(16) 0.0424(16) -0.0010(13) -0.0101(14) -0.0032(14)
C23 0.0443(16) 0.0544(19) 0.0458(17) -0.0117(14) -0.0192(14) 0.0114(15)
C24 0.059(2) 0.160(5) 0.063(3) 0.018(3) 0.000(2) 0.049(3)
C25 0.080(3) 0.060(2) 0.161(4) -0.042(3) -0.063(3) 0.028(2)
C26 0.071(2) 0.064(2) 0.0522(19) -0.0045(17) -0.0279(17) 0.0111(19)
C27 0.072(3) 0.110(4) 0.085(3) -0.004(3) 0.037(2) -0.005(3)
C28 0.097(3) 0.132(4) 0.059(3) -0.032(3) 0.031(2) -0.014(3)
C29 0.065(2) 0.273(7) 0.079(3) 0.055(4) 0.023(2) 0.104(3)
C30 0.0403(17) 0.069(2) 0.0384(17) 0.0010(16) 0.0049(14) 0.0150(16)
C31 0.0302(14) 0.0505(17) 0.0328(14) -0.0001(13) -0.0050(12) 0.0126(13)
C32 0.0427(16) 0.0374(16) 0.0445(17) -0.0096(13) -0.0048(14) 0.0120(14)
C33 0.0317(14) 0.0315(14) 0.0455(16) -0.0041(12) -0.0043(13) 0.0075(12)
C34 0.0304(13) 0.0345(14) 0.0287(13) -0.0017(11) -0.0069(11) 0.0074(12)
C35 0.0328(14) 0.0389(15) 0.0259(13) -0.0044(11) -0.0082(11) 0.0057(12)
C36 0.0323(14) 0.0490(17) 0.0316(14) -0.0013(13) -0.0068(12) -0.0002(13)
C37 0.0340(14) 0.0296(13) 0.0281(13) 0.0002(11) -0.0066(11) 0.0024(11)
C38 0.0373(15) 0.0390(16) 0.0378(15) 0.0019(13) -0.0035(13) 0.0121(13)
C39 0.0499(17) 0.0447(17) 0.0353(15) 0.0126(13) -0.0059(14) 0.0097(14)
C40 0.0400(15) 0.0443(17) 0.0279(14) 0.0030(12) 0.0023(12) 0.0028(13)
C41 0.0324(13) 0.0283(13) 0.0282(13) -0.0010(11) -0.0041(11) 0.0011(11)
C42 0.0285(13) 0.0283(13) 0.0263(12) -0.0038(10) -0.0064(11) 0.0012(11)
C43 0.0309(13) 0.0325(14) 0.0236(13) 0.0022(11) 0.0025(11) 0.0039(11)
C44 0.0374(15) 0.0369(15) 0.0325(14) -0.0035(12) -0.0035(12) 0.0001(13)
C45 0.0334(15) 0.0468(17) 0.0405(16) -0.0028(13) -0.0056(13) 0.0020(13)
C46 0.0379(16) 0.0455(17) 0.0360(15) -0.0032(13) 0.0003(13) 0.0089(14)
C47 0.0418(16) 0.0427(17) 0.0428(16) -0.0159(13) -0.0003(14) 0.0046(14)
C48 0.0321(14) 0.0482(17) 0.0305(14) -0.0061(13) -0.0014(12) 0.0010(13)
C49 0.0512(19) 0.064(2) 0.0518(19) -0.0121(16) -0.0065(16) 0.0269(17)
C50 0.070(2) 0.088(3) 0.103(3) -0.022(2) -0.030(2) 0.046(2)
C51 0.107(4) 0.065(3) 0.219(6) -0.039(3) -0.070(4) 0.036(3)
C52 0.167(4) 0.312(7) 0.079(3) 0.077(4) 0.070(3) 0.194(4)
C53 0.0370(15) 0.0345(15) 0.0343(15) 0.0000(12) -0.0030(12) 0.0051(12)
C54 0.0416(16) 0.0561(19) 0.0322(15) 0.0100(14) 0.0043(13) 0.0053(15)
C55 0.0400(16) 0.073(2) 0.0260(14) -0.0001(15) 0.0023(13) 0.0118(16)
C56 0.0415(16) 0.064(2) 0.0291(14) -0.0163(14) -0.0120(13) 0.0195(15)
C57 0.0349(14) 0.0425(16) 0.0299(14) -0.0077(12) -0.0105(12) 0.0124(13)
B1 0.0293(15) 0.0314(15) 0.0200(13) -0.0035(12) -0.0019(12) 0.0061(13)
N2 0.0233(10) 0.0240(10) 0.0225(10) -0.0003(8) -0.0068(8) -0.0004(8)
C58 0.062(2) 0.051(2) 0.103(3) -0.0125(19) -0.046(2) -0.0072(17)
C59 0.075(2) 0.0311(19) 0.231(5) 0.014(3) -0.083(3) -0.0152(18)
C60 0.097(3) 0.147(4) 0.078(3) 0.020(3) -0.010(3) -0.085(3)
C61 0.0380(15) 0.0426(17) 0.067(2) 0.0049(15) -0.0208(15) -0.0094(14)
C62 0.0320(14) 0.0383(15) 0.0338(14) -0.0032(12) -0.0059(12) -0.0012(12)
C63 0.0299(13) 0.0243(13) 0.0294(13) -0.0021(10) -0.0071(11) 0.0012(11)
C64 0.0284(12) 0.0271(13) 0.0172(11) -0.0022(10) -0.0033(10) 0.0014(11)
C65 0.0311(13) 0.0276(13) 0.0182(11) -0.0018(10) -0.0043(10) 0.0012(11)
C66 0.0336(13) 0.0270(13) 0.0302(13) -0.0006(11) -0.0111(11) 0.0050(11)
C67 0.0258(13) 0.0444(16) 0.0356(14) -0.0024(12) -0.0090(11) 0.0038(12)
C68 0.0334(13) 0.0238(12) 0.0204(12) -0.0025(10) -0.0054(10) 0.0040(11)
C69 0.0391(14) 0.0247(13) 0.0276(13) -0.0016(10) -0.0061(11) 0.0050(12)
C70 0.0515(17) 0.0210(13) 0.0365(15) 0.0001(11) -0.0099(13) 0.0036(12)
C71 0.0409(15) 0.0248(13) 0.0350(14) -0.0004(11) -0.0074(12) -0.0038(12)
C72 0.0348(13) 0.0235(13) 0.0257(12) -0.0025(10) -0.0058(11) -0.0019(11)
C73 0.0317(13) 0.0233(12) 0.0190(11) -0.0024(10) -0.0012(10) 0.0018(11)
C74 0.0355(14) 0.0172(12) 0.0366(14) -0.0038(10) -0.0088(12) -0.0073(11)
C75 0.0361(14) 0.0268(13) 0.0361(14) -0.0017(11) -0.0084(12) -0.0074(12)
C76 0.0421(15) 0.0297(14) 0.0453(16) 0.0029(12) -0.0193(13) -0.0094(12)
C77 0.0361(15) 0.0254(14) 0.0633(19) 0.0036(13) -0.0158(14) -0.0085(12)
C78 0.0327(15) 0.0262(14) 0.0592(19) 0.0035(13) -0.0015(14) -0.0083(12)
C79 0.0369(15) 0.0279(14) 0.0416(15) 0.0019(12) -0.0079(13) -0.0065(12)
C80 0.0404(16) 0.0348(17) 0.098(3) 0.0136(17) -0.0254(17) -0.0090(14)
C81 0.0379(18) 0.054(2) 0.117(3) 0.011(2) -0.016(2) 0.0038(16)
C82 0.0548(19) 0.063(2) 0.099(3) 0.026(2) -0.0446(19) -0.0203(17)
C83 0.057(2) 0.0362(18) 0.147(4) 0.020(2) -0.045(2) -0.0060(16)
C84 0.075(2) 0.084(3) 0.044(2) 0.0020(18) 0.0069(18) 0.037(2)
C85 0.062(2) 0.0454(19) 0.069(2) -0.0075(17) 0.0157(19) 0.0153(17)
C86 0.0344(17) 0.069(2) 0.085(3) -0.010(2) 0.0124(18) 0.0050(17)
C87 0.0346(15) 0.0368(15) 0.0398(16) 0.0025(13) 0.0057(13) 0.0064(13)
C88 0.0278(13) 0.0323(14) 0.0345(14) 0.0011(11) -0.0047(11) 0.0030(11)
C89 0.0257(13) 0.0285(14) 0.0409(15) 0.0025(12) -0.0023(12) -0.0021(11)
C90 0.0288(13) 0.0220(12) 0.0383(14) 0.0000(11) -0.0102(11) -0.0001(11)
C91 0.0255(12) 0.0272(13) 0.0294(13) -0.0005(10) -0.0102(10) 0.0006(11)
C92 0.0276(13) 0.0256(13) 0.0333(13) 0.0035(11) -0.0060(11) -0.0021(11)
C93 0.0313(13) 0.0247(13) 0.0405(15) -0.0018(11) -0.0064(12) 0.0046(11)
C94 0.0277(12) 0.0201(12) 0.0267(12) -0.0015(10) -0.0072(10) -0.0043(10)
C95 0.0355(14) 0.0243(13) 0.0347(14) 0.0004(11) -0.0131(12) 0.0016(11)
C96 0.0471(16) 0.0332(14) 0.0245(13) 0.0022(11) -0.0130(12) -0.0010(13)
C97 0.0399(15) 0.0338(14) 0.0233(13) -0.0049(11) -0.0067(11) -0.0007(12)
C98 0.0294(13) 0.0235(12) 0.0268(13) -0.0030(10) -0.0035(11) -0.0034(11)
C99 0.0287(12) 0.0167(11) 0.0262(12) -0.0026(9) -0.0071(10) -0.0033(10)
C100 0.0293(13) 0.0264(13) 0.0196(12) -0.0025(10) -0.0020(10) 0.0001(11)
C101 0.0307(13) 0.0316(14) 0.0320(14) -0.0065(11) -0.0038(11) -0.0041(12)
C102 0.0360(14) 0.0226(13) 0.0370(14) -0.0048(11) -0.0024(12) -0.0005(11)
C103 0.0341(14) 0.0285(13) 0.0237(12) -0.0035(10) -0.0026(11) -0.0020(11)
C104 0.0276(13) 0.0298(14) 0.0287(13) -0.0014(11) -0.0012(11) -0.0014(11)
C105 0.0360(14) 0.0241(13) 0.0233(12) -0.0009(10) -0.0002(11) -0.0038(11)
C106 0.0335(14) 0.0333(15) 0.0409(16) -0.0037(12) -0.0015(13) 0.0054(12)
C107 0.0377(17) 0.0459(19) 0.078(2) -0.0031(17) -0.0114(17) 0.0083(15)
C108 0.0448(17) 0.0381(16) 0.0432(17) -0.0037(13) 0.0045(14) 0.0104(14)
C109 0.0557(19) 0.0433(17) 0.0438(17) 0.0047(14) -0.0064(15) 0.0144(15)
C110 0.0266(12) 0.0220(12) 0.0298(13) -0.0026(10) -0.0031(11) -0.0017(10)
C111 0.0385(15) 0.0268(14) 0.0373(15) -0.0067(11) -0.0080(12) 0.0011(12)
C112 0.0358(14) 0.0434(16) 0.0254(13) -0.0087(12) -0.0039(12) 0.0077(13)
C113 0.0313(14) 0.0396(15) 0.0260(13) 0.0050(11) -0.0046(11) -0.0003(12)
C114 0.0282(13) 0.0267(13) 0.0288(13) 0.0012(10) -0.0061(11) 0.0008(11)
B2 0.0221(13) 0.0225(14) 0.0255(14) -0.0038(11) -0.0027(11) 0.0018(11)
C115 0.140(9) 0.083(6) 0.078(6) 0.065(5) -0.003(6) 0.015(7)
C117 0.130(9) 0.081(6) 0.094(7) 0.048(5) 0.013(6) 0.001(6)
C116 0.307(19) 0.146(9) 0.164(11) 0.133(8) -0.054(11) -0.124(11)

loop_
_atom_type_symbol
_atom_type_description
_atom_type_scat_dispersion_real
_atom_type_scat_dispersion_imag
_atom_type_scat_source
C C 0.0033 0.0016 'International Tables Vol C Tables 4.2.6.8 and 6.1.1.4'
H H 0.0000 0.0000 'International Tables Vol C Tables 4.2.6.8 and 6.1.1.4'
B B 0.0013 0.0007 'International Tables Vol C Tables 4.2.6.8 and 6.1.1.4'
N N 0.0061 0.0033 'International Tables Vol C Tables 4.2.6.8 and 6.1.1.4'

loop_
_geom_angle_atom_site_label_1
_geom_angle_atom_site_label_2
_geom_angle_atom_site_label_3
_geom_angle
_geom_angle_site_symmetry_3
C53 N1 C57 118.1(2) .
C53 N1 B1 122.1(2) .
C57 N1 B1 119.6(2) .
C2 C4 C3 109.3(3) .
C2 C4 C5 113.1(3) .
C3 C4 C5 110.6(3) .
C2 C4 C1 107.5(3) .
C3 C4 C1 107.6(3) .
C5 C4 C1 108.6(3) .
C10 C5 C6 117.0(3) .
C10 C5 C4 122.2(3) .
C6 C5 C4 120.8(3) .
C7 C6 C5 122.8(3) .
C6 C7 C8 118.3(2) .
C6 C7 B1 132.7(2) .
C8 C7 B1 108.9(2) .
C9 C8 C7 120.2(3) .
C9 C8 C11 128.5(2) .
C7 C8 C11 111.2(2) .
C10 C9 C8 120.1(3) .
C9 C10 C5 121.5(3) .
C12 C11 C16 121.7(3) .
C12 C11 C8 126.7(3) .
C16 C11 C8 111.5(2) .
C13 C12 C11 119.6(3) .
C12 C13 C14 119.9(3) .
C13 C14 C15 121.6(3) .
C14 C15 C16 119.2(3) .
C14 C15 C17 117.5(3) .
C16 C15 C17 123.2(2) .
C11 C16 C15 118.0(2) .
C11 C16 B1 108.9(2) .
C15 C16 B1 133.0(2) .
C22 C17 C18 116.9(3) .
C22 C17 C15 120.4(2) .
C18 C17 C15 122.7(2) .
C19 C18 C17 121.1(3) .
C18 C19 C20 122.1(3) .
C21 C20 C19 116.0(3) .
C21 C20 C23 123.0(3) .
C19 C20 C23 121.0(3) .
C22 C21 C20 122.2(3) .
C21 C22 C17 121.5(3) .
C26 C23 C25 109.8(3) .
C26 C23 C20 109.3(3) .
C25 C23 C20 110.8(3) .
C26 C23 C24 107.8(3) .
C25 C23 C24 107.7(3) .
C20 C23 C24 111.3(3) .
C29 C30 C28 111.1(4) .
C29 C30 C27 109.0(4) .
C28 C30 C27 104.8(3) .
C29 C30 C31 108.3(3) .
C28 C30 C31 111.4(3) .
C27 C30 C31 112.2(3) .
C36 C31 C32 116.4(3) .
C36 C31 C30 121.7(3) .
C32 C31 C30 121.9(3) .
C33 C32 C31 122.1(3) .
C32 C33 C34 121.5(3) .
C35 C34 C33 116.7(2) .
C35 C34 C37 122.8(2) .
C33 C34 C37 120.2(2) .
C36 C35 C34 121.4(3) .
C35 C36 C31 121.9(3) .
C38 C37 C42 120.9(2) .
C38 C37 C34 112.9(2) .
C42 C37 C34 126.1(2) .
C39 C38 C37 122.6(3) .
C38 C39 C40 118.3(3) .
C39 C40 C41 121.0(3) .
C40 C41 C42 121.9(2) .
C40 C41 C43 114.5(2) .
C42 C41 C43 123.6(2) .
C37 C42 C41 115.2(2) .
C37 C42 B1 128.8(2) .
C41 C42 B1 116.0(2) .
C48 C43 C44 117.1(2) .
C48 C43 C41 122.3(3) .
C44 C43 C41 120.4(2) .
C45 C44 C43 121.4(3) .
C44 C45 C46 121.4(3) .
C47 C46 C45 116.9(3) .
C47 C46 C49 121.6(3) .
C45 C46 C49 121.5(3) .
C46 C47 C48 121.8(3) .
C43 C48 C47 121.2(3) .
C52 C49 C50 112.3(4) .
C52 C49 C46 110.7(3) .
C50 C49 C46 112.0(3) .
C52 C49 C51 110.1(5) .
C50 C49 C51 102.8(4) .
C46 C49 C51 108.5(3) .
N1 C53 C54 122.0(3) .
C55 C54 C53 119.7(3) .
C54 C55 C56 118.9(3) .
C55 C56 C57 119.4(3) .
N1 C57 C56 121.9(3) .
C7 B1 N1 101.76(19) .
C7 B1 C16 98.9(2) .
N1 B1 C16 107.1(2) .
C7 B1 C42 116.4(2) .
N1 B1 C42 114.2(2) .
C16 B1 C42 116.5(2) .
C114 N2 C110 117.9(2) .
C114 N2 B2 123.0(2) .
C110 N2 B2 118.71(19) .
C59 C61 C60 110.0(4) .
C59 C61 C58 108.2(3) .
C60 C61 C58 107.7(3) .
C59 C61 C62 111.4(3) .
C60 C61 C62 108.1(3) .
C58 C61 C62 111.5(3) .
C63 C62 C67 117.2(2) .
C63 C62 C61 121.9(2) .
C67 C62 C61 120.8(2) .
C64 C63 C62 122.6(2) .
C63 C64 C65 118.3(2) .
C63 C64 B2 132.2(2) .
C65 C64 B2 109.5(2) .
C66 C65 C64 120.1(2) .
C66 C65 C68 128.8(2) .
C64 C65 C68 111.0(2) .
C67 C66 C65 120.0(2) .
C66 C67 C62 121.8(3) .
C69 C68 C73 122.2(2) .
C69 C68 C65 126.2(2) .
C73 C68 C65 111.6(2) .
C70 C69 C68 119.3(3) .
C69 C70 C71 120.0(2) .
C70 C71 C72 121.0(3) .
C71 C72 C73 120.1(2) .
C71 C72 C74 117.9(2) .
C73 C72 C74 122.0(2) .
C72 C73 C68 117.3(2) .
C72 C73 B2 134.1(2) .
C68 C73 B2 108.5(2) .
C79 C74 C75 116.8(2) .
C79 C74 C72 121.3(2) .
C75 C74 C72 121.9(2) .
C76 C75 C74 120.9(3) .
C75 C76 C77 122.0(3) .
C76 C77 C78 117.1(3) .
C76 C77 C80 119.4(3) .
C78 C77 C80 123.4(3) .
C79 C78 C77 121.3(3) .
C78 C79 C74 121.8(3) .
C77 C80 C82 109.7(3) .
C77 C80 C81 112.7(3) .
C82 C80 C81 108.5(3) .
C77 C80 C83 109.0(3) .
C82 C80 C83 109.3(3) .
C81 C80 C83 107.6(3) .
C84 C87 C85 107.9(3) .
C84 C87 C88 109.0(2) .
C85 C87 C88 112.9(2) .
C84 C87 C86 109.7(3) .
C85 C87 C86 107.8(3) .
C88 C87 C86 109.4(3) .
C93 C88 C89 116.2(2) .
C93 C88 C87 124.0(2) .
C89 C88 C87 119.8(2) .
C90 C89 C88 121.6(2) .
C89 C90 C91 122.2(2) .
C90 C91 C92 116.3(2) .
C90 C91 C94 122.8(2) .
C92 C91 C94 120.7(2) .
C93 C92 C91 121.3(2) .
C92 C93 C88 122.3(2) .
C95 C94 C99 121.0(2) .
C95 C94 C91 113.3(2) .
C99 C94 C91 125.8(2) .
C96 C95 C94 121.6(2) .
C95 C96 C97 118.9(2) .
C96 C97 C98 121.2(2) .
C97 C98 C99 121.7(2) .
C97 C98 C100 114.7(2) .
C99 C98 C100 123.6(2) .
C94 C99 C98 115.6(2) .
C94 C99 B2 129.1(2) .
C98 C99 B2 115.2(2) .
C105 C100 C101 116.9(2) .
C105 C100 C98 121.7(2) .
C101 C100 C98 121.4(2) .
C102 C101 C100 121.2(2) .
C103 C102 C101 121.5(2) .
C102 C103 C104 117.2(2) .
C102 C103 C106 119.7(2) .
C104 C103 C106 123.1(2) .
C105 C104 C103 121.4(2) .
C104 C105 C100 121.7(2) .
C107 C106 C103 112.1(2) .
C107 C106 C109 108.0(3) .
C103 C106 C109 108.8(2) .
C107 C106 C108 108.5(2) .
C103 C106 C108 110.2(2) .
C109 C106 C108 109.1(2) .
N2 C110 C111 122.4(2) .
C110 C111 C112 119.4(3) .
C113 C112 C111 118.6(2) .
C112 C113 C114 119.3(2) .
N2 C114 C113 122.3(2) .
C64 B2 N2 101.13(19) .
C64 B2 C73 99.09(19) .
N2 B2 C73 107.87(19) .
C64 B2 C99 115.2(2) .
N2 B2 C99 113.63(19) .
C73 B2 C99 117.8(2) .
C116 C115 C115 152.9(16) 2_576
C115 C116 C117 145.1(17) .

loop_
_geom_bond_atom_site_label_1
_geom_bond_atom_site_label_2
_geom_bond_distance
_geom_bond_site_symmetry_2
N1 C53 1.347(4) .
N1 C57 1.348(3) .
N1 B1 1.638(3) .
C1 C4 1.553(5) .
C2 C4 1.509(5) .
C3 C4 1.510(5) .
C4 C5 1.532(4) .
C5 C10 1.400(4) .
C5 C6 1.402(4) .
C6 C7 1.380(4) .
C7 C8 1.407(4) .
C7 B1 1.638(4) .
C8 C9 1.387(4) .
C8 C11 1.468(4) .
C9 C10 1.379(4) .
C11 C12 1.392(4) .
C11 C16 1.402(4) .
C12 C13 1.374(5) .
C13 C14 1.380(4) .
C14 C15 1.396(4) .
C15 C16 1.411(4) .
C15 C17 1.493(4) .
C16 B1 1.640(4) .
C17 C22 1.387(4) .
C17 C18 1.394(4) .
C18 C19 1.378(4) .
C19 C20 1.397(4) .
C20 C21 1.385(4) .
C20 C23 1.523(4) .
C21 C22 1.378(4) .
C23 C26 1.504(5) .
C23 C25 1.511(5) .
C23 C24 1.546(5) .
C27 C30 1.524(6) .
C28 C30 1.510(6) .
C29 C30 1.499(5) .
C30 C31 1.526(4) .
C31 C36 1.388(4) .
C31 C32 1.391(4) .
C32 C33 1.376(4) .
C33 C34 1.394(4) .
C34 C35 1.392(4) .
C34 C37 1.498(4) .
C35 C36 1.385(4) .
C37 C38 1.394(4) .
C37 C42 1.417(4) .
C38 C39 1.361(4) .
C39 C40 1.385(4) .
C40 C41 1.388(4) .
C41 C42 1.430(4) .
C41 C43 1.499(4) .
C42 B1 1.645(4) .
C43 C48 1.382(4) .
C43 C44 1.390(4) .
C44 C45 1.383(4) .
C45 C46 1.388(4) .
C46 C47 1.381(4) .
C46 C49 1.527(4) .
C47 C48 1.387(4) .
C49 C52 1.465(6) .
C49 C50 1.496(6) .
C49 C51 1.567(6) .
C53 C54 1.375(4) .
C54 C55 1.367(5) .
C55 C56 1.371(5) .
C56 C57 1.383(4) .
N2 C114 1.342(3) .
N2 C110 1.345(3) .
N2 B2 1.641(3) .
C58 C61 1.529(5) .
C59 C61 1.510(5) .
C60 C61 1.525(5) .
C61 C62 1.533(4) .
C62 C63 1.393(4) .
C62 C67 1.401(4) .
C63 C64 1.389(4) .
C64 C65 1.409(3) .
C64 B2 1.632(4) .
C65 C66 1.385(4) .
C65 C68 1.468(4) .
C66 C67 1.376(4) .
C68 C69 1.384(3) .
C68 C73 1.414(4) .
C69 C70 1.380(4) .
C70 C71 1.386(4) .
C71 C72 1.396(4) .
C72 C73 1.400(4) .
C72 C74 1.491(4) .
C73 B2 1.645(4) .
C74 C79 1.394(4) .
C74 C75 1.398(4) .
C75 C76 1.381(4) .
C76 C77 1.387(4) .
C77 C78 1.391(4) .
C77 C80 1.520(4) .
C78 C79 1.378(4) .
C80 C82 1.532(5) .
C80 C81 1.532(5) .
C80 C83 1.541(4) .
C84 C87 1.520(5) .
C85 C87 1.521(4) .
C86 C87 1.532(5) .
C87 C88 1.528(4) .
C88 C93 1.385(4) .
C88 C89 1.402(4) .
C89 C90 1.380(4) .
C90 C91 1.386(4) .
C91 C92 1.404(4) .
C91 C94 1.492(3) .
C92 C93 1.381(4) .
C94 C95 1.410(4) .
C94 C99 1.411(3) .
C95 C96 1.368(4) .
C96 C97 1.373(4) .
C97 C98 1.393(4) .
C98 C99 1.428(3) .
C98 C100 1.500(3) .
C99 B2 1.647(4) .
C100 C105 1.387(4) .
C100 C101 1.389(4) .
C101 C102 1.388(4) .
C102 C103 1.381(4) .
C103 C104 1.387(4) .
C103 C106 1.534(4) .
C104 C105 1.376(4) .
C106 C107 1.524(4) .
C106 C109 1.538(4) .
C106 C108 1.535(4) .
C110 C111 1.368(4) .
C111 C112 1.379(4) .
C112 C113 1.373(4) .
C113 C114 1.378(4) .
C115 C116 1.263(19) .
C115 C115 1.41(2) 2_576
C117 C116 1.366(19) .

loop_
_geom_torsion_atom_site_label_1
_geom_torsion_atom_site_label_2
_geom_torsion_atom_site_label_3
_geom_torsion_atom_site_label_4
_geom_torsion
_geom_torsion_site_symmetry_1
C2 C4 C5 C10 3.2(4) .
C3 C4 C5 C10 126.0(3) .
C1 C4 C5 C10 -116.1(3) .
C2 C4 C5 C6 -178.5(3) .
C3 C4 C5 C6 -55.6(4) .
C1 C4 C5 C6 62.2(3) .
C10 C5 C6 C7 1.3(4) .
C4 C5 C6 C7 -177.1(2) .
C5 C6 C7 C8 -0.7(4) .
C5 C6 C7 B1 -177.9(2) .
C6 C7 C8 C9 -0.5(4) .
B1 C7 C8 C9 177.3(2) .
C6 C7 C8 C11 176.7(2) .
B1 C7 C8 C11 -5.5(3) .
C7 C8 C9 C10 1.1(4) .
C11 C8 C9 C10 -175.5(3) .
C8 C9 C10 C5 -0.5(4) .
C6 C5 C10 C9 -0.7(4) .
C4 C5 C10 C9 177.7(3) .
C9 C8 C11 C12 -0.5(5) .
C7 C8 C11 C12 -177.4(3) .
C9 C8 C11 C16 177.8(3) .
C7 C8 C11 C16 0.9(3) .
C16 C11 C12 C13 0.9(4) .
C8 C11 C12 C13 179.0(3) .
C11 C12 C13 C14 0.0(5) .
C12 C13 C14 C15 -0.5(5) .
C13 C14 C15 C16 0.1(4) .
C13 C14 C15 C17 176.9(3) .
C12 C11 C16 C15 -1.2(4) .
C8 C11 C16 C15 -179.6(2) .
C12 C11 C16 B1 -177.5(2) .
C8 C11 C16 B1 4.1(3) .
C14 C15 C16 C11 0.7(4) .
C17 C15 C16 C11 -175.8(2) .
C14 C15 C16 B1 175.9(3) .
C17 C15 C16 B1 -0.6(4) .
C14 C15 C17 C22 -61.5(3) .
C16 C15 C17 C22 115.1(3) .
C14 C15 C17 C18 118.6(3) .
C16 C15 C17 C18 -64.9(4) .
C22 C17 C18 C19 -2.2(4) .
C15 C17 C18 C19 177.7(2) .
C17 C18 C19 C20 -1.9(4) .
C18 C19 C20 C21 4.6(4) .
C18 C19 C20 C23 -175.6(3) .
C19 C20 C21 C22 -3.2(4) .
C23 C20 C21 C22 177.0(3) .
C20 C21 C22 C17 -0.9(5) .
C18 C17 C22 C21 3.6(4) .
C15 C17 C22 C21 -176.3(3) .
C21 C20 C23 C26 101.3(3) .
C19 C20 C23 C26 -78.5(4) .
C21 C20 C23 C25 -137.6(4) .
C19 C20 C23 C25 42.6(4) .
C21 C20 C23 C24 -17.7(4) .
C19 C20 C23 C24 162.4(3) .
C29 C30 C31 C36 87.6(5) .
C28 C30 C31 C36 -149.9(3) .
C27 C30 C31 C36 -32.7(4) .
C29 C30 C31 C32 -89.7(5) .
C28 C30 C31 C32 32.8(5) .
C27 C30 C31 C32 150.0(3) .
C36 C31 C32 C33 -1.6(4) .
C30 C31 C32 C33 175.8(3) .
C31 C32 C33 C34 1.5(5) .
C32 C33 C34 C35 -0.5(4) .
C32 C33 C34 C37 -174.8(3) .
C33 C34 C35 C36 -0.3(4) .
C37 C34 C35 C36 173.9(3) .
C34 C35 C36 C31 0.1(4) .
C32 C31 C36 C35 0.8(4) .
C30 C31 C36 C35 -176.6(3) .
C35 C34 C37 C38 -112.7(3) .
C33 C34 C37 C38 61.3(3) .
C35 C34 C37 C42 64.8(4) .
C33 C34 C37 C42 -121.2(3) .
C42 C37 C38 C39 -0.8(5) .
C34 C37 C38 C39 176.8(3) .
C37 C38 C39 C40 1.9(5) .
C38 C39 C40 C41 -0.5(5) .
C39 C40 C41 C42 -2.0(4) .
C39 C40 C41 C43 179.1(3) .
C38 C37 C42 C41 -1.6(4) .
C34 C37 C42 C41 -178.9(2) .
C38 C37 C42 B1 175.3(3) .
C34 C37 C42 B1 -1.9(4) .
C40 C41 C42 C37 2.9(4) .
C43 C41 C42 C37 -178.2(2) .
C40 C41 C42 B1 -174.4(3) .
C43 C41 C42 B1 4.4(4) .
C40 C41 C43 C48 84.0(3) .
C42 C41 C43 C48 -94.9(3) .
C40 C41 C43 C44 -91.5(3) .
C42 C41 C43 C44 89.6(3) .
C48 C43 C44 C45 4.2(4) .
C41 C43 C44 C45 179.9(2) .
C43 C44 C45 C46 -0.7(4) .
C44 C45 C46 C47 -2.9(4) .
C44 C45 C46 C49 176.0(3) .
C45 C46 C47 C48 3.2(4) .
C49 C46 C47 C48 -175.8(3) .
C44 C43 C48 C47 -3.9(4) .
C41 C43 C48 C47 -179.6(3) .
C46 C47 C48 C43 0.3(5) .
C47 C46 C49 C52 -77.3(5) .
C45 C46 C49 C52 103.8(5) .
C47 C46 C49 C50 156.4(3) .
C45 C46 C49 C50 -22.5(5) .
C47 C46 C49 C51 43.7(5) .
C45 C46 C49 C51 -135.2(4) .
C57 N1 C53 C54 0.5(4) .
B1 N1 C53 C54 -174.8(3) .
N1 C53 C54 C55 -0.7(5) .
C53 C54 C55 C56 0.7(5) .
C54 C55 C56 C57 -0.6(5) .
C53 N1 C57 C56 -0.4(4) .
B1 N1 C57 C56 175.1(2) .
C55 C56 C57 N1 0.4(4) .
C6 C7 B1 N1 74.9(3) .
C8 C7 B1 N1 -102.5(2) .
C6 C7 B1 C16 -175.5(3) .
C8 C7 B1 C16 7.2(2) .
C6 C7 B1 C42 -49.9(4) .
C8 C7 B1 C42 132.7(2) .
C53 N1 B1 C7 107.0(3) .
C57 N1 B1 C7 -68.3(3) .
C53 N1 B1 C16 3.8(3) .
C57 N1 B1 C16 -171.6(2) .
C53 N1 B1 C42 -126.8(3) .
C57 N1 B1 C42 57.9(3) .
C11 C16 B1 C7 -6.6(3) .
C15 C16 B1 C7 177.8(3) .
C11 C16 B1 N1 98.7(2) .
C15 C16 B1 N1 -76.9(3) .
C11 C16 B1 C42 -132.1(2) .
C15 C16 B1 C42 52.3(4) .
C37 C42 B1 C7 127.4(3) .
C41 C42 B1 C7 -55.7(3) .
C37 C42 B1 N1 9.2(4) .
C41 C42 B1 N1 -173.9(2) .
C37 C42 B1 C16 -116.5(3) .
C41 C42 B1 C16 60.4(3) .
C59 C61 C62 C63 24.9(4) .
C60 C61 C62 C63 -96.0(4) .
C58 C61 C62 C63 145.8(3) .
C59 C61 C62 C67 -159.4(3) .
C60 C61 C62 C67 79.6(4) .
C58 C61 C62 C67 -38.5(4) .
C67 C62 C63 C64 -0.1(4) .
C61 C62 C63 C64 175.7(3) .
C62 C63 C64 C65 0.4(4) .
C62 C63 C64 B2 178.7(2) .
C63 C64 C65 C66 -0.7(3) .
B2 C64 C65 C66 -179.4(2) .
C63 C64 C65 C68 -179.0(2) .
B2 C64 C65 C68 2.3(3) .
C64 C65 C66 C67 0.7(4) .
C68 C65 C66 C67 178.7(2) .
C65 C66 C67 C62 -0.5(4) .
C63 C62 C67 C66 0.1(4) .
C61 C62 C67 C66 -175.7(3) .
C66 C65 C68 C69 1.5(4) .
C64 C65 C68 C69 179.6(2) .
C66 C65 C68 C73 -176.7(2) .
C64 C65 C68 C73 1.4(3) .
C73 C68 C69 C70 0.4(4) .
C65 C68 C69 C70 -177.7(2) .
C68 C69 C70 C71 0.5(4) .
C69 C70 C71 C72 -0.2(4) .
C70 C71 C72 C73 -1.1(4) .
C70 C71 C72 C74 179.3(2) .
C71 C72 C73 C68 2.0(3) .
C74 C72 C73 C68 -178.5(2) .
C71 C72 C73 B2 -176.6(2) .
C74 C72 C73 B2 3.0(4) .
C69 C68 C73 C72 -1.6(3) .
C65 C68 C73 C72 176.7(2) .
C69 C68 C73 B2 177.3(2) .
C65 C68 C73 B2 -4.4(3) .
C71 C72 C74 C79 62.0(3) .
C73 C72 C74 C79 -117.6(3) .
C71 C72 C74 C75 -116.8(3) .
C73 C72 C74 C75 63.6(3) .
C79 C74 C75 C76 2.3(4) .
C72 C74 C75 C76 -178.8(2) .
C74 C75 C76 C77 0.1(4) .
C75 C76 C77 C78 -1.6(4) .
C75 C76 C77 C80 176.0(3) .
C76 C77 C78 C79 0.6(4) .
C80 C77 C78 C79 -176.9(3) .
C77 C78 C79 C74 2.0(4) .
C75 C74 C79 C78 -3.3(4) .
C72 C74 C79 C78 177.8(2) .
C76 C77 C80 C82 55.0(4) .
C78 C77 C80 C82 -127.6(3) .
C76 C77 C80 C81 176.0(3) .
C78 C77 C80 C81 -6.6(4) .
C76 C77 C80 C83 -64.7(4) .
C78 C77 C80 C83 112.7(4) .
C84 C87 C88 C93 -117.0(3) .
C85 C87 C88 C93 2.9(4) .
C86 C87 C88 C93 123.0(3) .
C84 C87 C88 C89 63.4(4) .
C85 C87 C88 C89 -176.7(3) .
C86 C87 C88 C89 -56.6(4) .
C93 C88 C89 C90 1.1(4) .
C87 C88 C89 C90 -179.3(3) .
C88 C89 C90 C91 0.6(4) .
C89 C90 C91 C92 -2.5(4) .
C89 C90 C91 C94 -177.6(2) .
C90 C91 C92 C93 2.7(4) .
C94 C91 C92 C93 178.0(2) .
C91 C92 C93 C88 -1.1(4) .
C89 C88 C93 C92 -0.8(4) .
C87 C88 C93 C92 179.6(3) .
C90 C91 C94 C95 118.5(3) .
C92 C91 C94 C95 -56.4(3) .
C90 C91 C94 C99 -60.5(4) .
C92 C91 C94 C99 124.6(3) .
C99 C94 C95 C96 0.8(4) .
C91 C94 C95 C96 -178.2(2) .
C94 C95 C96 C97 -1.5(4) .
C95 C96 C97 C98 0.9(4) .
C96 C97 C98 C99 0.2(4) .
C96 C97 C98 C100 178.5(2) .
C95 C94 C99 C98 0.3(3) .
C91 C94 C99 C98 179.2(2) .
C95 C94 C99 B2 -177.9(2) .
C91 C94 C99 B2 1.0(4) .
C97 C98 C99 C94 -0.8(4) .
C100 C98 C99 C94 -178.9(2) .
C97 C98 C99 B2 177.6(2) .
C100 C98 C99 B2 -0.4(3) .
C97 C98 C100 C105 87.0(3) .
C99 C98 C100 C105 -94.8(3) .
C97 C98 C100 C101 -89.0(3) .
C99 C98 C100 C101 89.2(3) .
C105 C100 C101 C102 3.4(4) .
C98 C100 C101 C102 179.6(2) .
C100 C101 C102 C103 -0.1(4) .
C101 C102 C103 C104 -2.8(4) .
C101 C102 C103 C106 176.6(2) .
C102 C103 C104 C105 2.3(4) .
C106 C103 C104 C105 -177.1(2) .
C103 C104 C105 C100 1.1(4) .
C101 C100 C105 C104 -3.9(4) .
C98 C100 C105 C104 180.0(2) .
C102 C103 C106 C107 177.3(3) .
C104 C103 C106 C107 -3.3(4) .
C102 C103 C106 C109 -63.2(3) .
C104 C103 C106 C109 116.2(3) .
C102 C103 C106 C108 56.4(3) .
C104 C103 C106 C108 -124.2(3) .
C114 N2 C110 C111 1.4(4) .
B2 N2 C110 C111 -172.2(2) .
N2 C110 C111 C112 0.1(4) .
C110 C111 C112 C113 -1.5(4) .
C111 C112 C113 C114 1.4(4) .
C110 N2 C114 C113 -1.6(4) .
B2 N2 C114 C113 171.7(2) .
C112 C113 C114 N2 0.2(4) .
C63 C64 B2 N2 -72.5(3) .
C65 C64 B2 N2 105.9(2) .
C63 C64 B2 C73 177.1(2) .
C65 C64 B2 C73 -4.4(2) .
C63 C64 B2 C99 50.4(4) .
C65 C64 B2 C99 -131.1(2) .
C114 N2 B2 C64 -107.5(2) .
C110 N2 B2 C64 65.8(3) .
C114 N2 B2 C73 -4.0(3) .
C110 N2 B2 C73 169.3(2) .
C114 N2 B2 C99 128.4(2) .
C110 N2 B2 C99 -58.3(3) .
C72 C73 B2 C64 -176.2(3) .
C68 C73 B2 C64 5.2(2) .
C72 C73 B2 N2 79.0(3) .
C68 C73 B2 N2 -99.7(2) .
C72 C73 B2 C99 -51.3(4) .
C68 C73 B2 C99 130.1(2) .
C94 C99 B2 C64 -128.4(3) .
C98 C99 B2 C64 53.4(3) .
C94 C99 B2 N2 -12.3(4) .
C98 C99 B2 N2 169.4(2) .
C94 C99 B2 C73 115.2(3) .
C98 C99 B2 C73 -63.1(3) .
C115 C115 C116 C117 -176(2) 2_576
